data_7222922
loop_
_publ_author_name
'Cai, Qun'
'Yang, Yan'
'Li, Deng-Kui'
'Jia, Feng-Cheng'
'Xu, Cheng'
'Wu, An-Xin'

_publ_section_title
;
 CuO/I2-mediated intramolecular annulation for the synthesis of
 2-aroyl-3-hydroxy-4-iodonaphthalenes
;
_journal_name_full 'RSC Adv.'
_journal_paper_doi 10.1039/C5RA17651D
_journal_year 2015
_chemical_formula_sum 'C17 H11 I O2'
_chemical_formula_weight 374.16
_chemical_name_systematic
; 
 ? 
;
_space_group_IT_number 14
_symmetry_cell_setting monoclinic
_symmetry_space_group_name_Hall '-P 2ybc'
_symmetry_space_group_name_H-M 'P 1 21/c 1'
_atom_sites_solution_hydrogens geom
_atom_sites_solution_primary direct
_atom_sites_solution_secondary difmap
_audit_creation_method SHELXL-97
_audit_update_record
;
2015-08-01 deposited with the CCDC.
2015-10-12 downloaded from the CCDC.
;
_cell_angle_alpha 90.00
_cell_angle_beta 94.540(4)
_cell_angle_gamma 90.00
_cell_formula_units_Z 4
_cell_length_a 11.327(4)
_cell_length_b 11.780(5)
_cell_length_c 10.747(4)
_cell_measurement_reflns_used 1824
_cell_measurement_temperature 296(2)
_cell_measurement_theta_max 24.22
_cell_measurement_theta_min 2.50
_cell_volume 1429.5(10)
_computing_cell_refinement 'Bruker SAINT'
_computing_data_collection 'Bruker APEX2'
_computing_data_reduction 'Bruker SAINT'
_computing_molecular_graphics 'Bruker SHELXTL'
_computing_publication_material 'Bruker SHELXTL'
_computing_structure_refinement 'SHELXL-97 (Sheldrick, 2008)'
_computing_structure_solution 'SHELXS-97 (Sheldrick, 2008)'
_diffrn_ambient_temperature 296(2)
_diffrn_measured_fraction_theta_full 0.973
_diffrn_measured_fraction_theta_max 0.973
_diffrn_measurement_device_type 'Bruker APEX-II CCD'
_diffrn_measurement_method '\f and \w scans'
_diffrn_radiation_monochromator graphite
_diffrn_radiation_source 'fine-focus sealed tube'
_diffrn_radiation_type MoK\a
_diffrn_radiation_wavelength 0.71073
_diffrn_reflns_av_R_equivalents 0.0273
_diffrn_reflns_av_sigmaI/netI 0.0389
_diffrn_reflns_limit_h_max 12
_diffrn_reflns_limit_h_min -13
_diffrn_reflns_limit_k_max 14
_diffrn_reflns_limit_k_min -13
_diffrn_reflns_limit_l_max 13
_diffrn_reflns_limit_l_min -11
_diffrn_reflns_number 6008
_diffrn_reflns_theta_full 25.50
_diffrn_reflns_theta_max 25.50
_diffrn_reflns_theta_min 2.50
_exptl_absorpt_coefficient_mu 2.238
_exptl_absorpt_correction_T_max 0.6758
_exptl_absorpt_correction_T_min 0.6271
_exptl_absorpt_correction_type multi-scan
_exptl_absorpt_process_details SADABS
_exptl_crystal_colour yellow
_exptl_crystal_density_diffrn 1.739
_exptl_crystal_density_method 'not measured'
_exptl_crystal_description block
_exptl_crystal_F_000 728
_exptl_crystal_size_max 0.23
_exptl_crystal_size_mid 0.21
_exptl_crystal_size_min 0.19
_refine_diff_density_max 0.533
_refine_diff_density_min -0.430
_refine_diff_density_rms 0.073
_refine_ls_extinction_method none
_refine_ls_goodness_of_fit_ref 1.028
_refine_ls_hydrogen_treatment constr
_refine_ls_matrix_type full
_refine_ls_number_parameters 182
_refine_ls_number_reflns 2592
_refine_ls_number_restraints 0
_refine_ls_restrained_S_all 1.028
_refine_ls_R_factor_all 0.0668
_refine_ls_R_factor_gt 0.0385
_refine_ls_shift/su_max 0.001
_refine_ls_shift/su_mean 0.000
_refine_ls_structure_factor_coef Fsqd
_refine_ls_weighting_details 'calc w=1/[\s^2^(Fo^2^)+(0.0328P)^2^+1.3095P] where P=(Fo^2^+2Fc^2^)/3'
_refine_ls_weighting_scheme calc
_refine_ls_wR_factor_gt 0.0771
_refine_ls_wR_factor_ref 0.0879
_reflns_number_gt 1793
_reflns_number_total 2592
_reflns_threshold_expression >2sigma(I)
_cod_data_source_file c5ra17651d2.cif
_cod_data_source_block p21c
_cod_depositor_comments
;
The following automatic conversions were performed:

'_symmetry_cell_setting' value 'Monoclinic' changed to 'monoclinic'
according to
/usr/data/users/saulius/crontab/automatic-downloads/rss-feeds/RSC/lib/dictionaries/cif_core.dic
dictionary named 'cif_core.dic' version 2.4.2 from 2011-04-26.

Automatic conversion script
Id: cif_fix_values 3271 2015-04-21 07:52:19Z andrius 
;
_cod_original_cell_volume 1429.5(9)
_cod_original_sg_symbol_H-M P2(1)/c
_cod_database_code 7222922

loop_
_symmetry_equiv_pos_as_xyz
'x, y, z'
'-x, y+1/2, -z+1/2'
'-x, -y, -z'
'x, -y-1/2, z-1/2'

loop_
_atom_site_label
_atom_site_type_symbol
_atom_site_fract_x
_atom_site_fract_y
_atom_site_fract_z
_atom_site_U_iso_or_equiv
_atom_site_adp_type
_atom_site_occupancy
_atom_site_symmetry_multiplicity
_atom_site_calc_flag
_atom_site_refinement_flags
C1 C 0.3705(4) 0.8299(4) 0.5624(4) 0.0441(11) Uani 1 1 d .
C2 C 0.4900(4) 0.8152(4) 0.5563(4) 0.0462(12) Uani 1 1 d .
C3 C 0.5736(4) 0.8891(4) 0.6172(4) 0.0389(10) Uani 1 1 d .
C4 C 0.6969(5) 0.8762(4) 0.6174(4) 0.0550(13) Uani 1 1 d .
H4 H 0.7273 0.8157 0.5744 0.066 Uiso 1 1 calc R
C5 C 0.7721(5) 0.9494(5) 0.6783(5) 0.0622(14) Uani 1 1 d .
H5 H 0.8533 0.9380 0.6776 0.075 Uiso 1 1 calc R
C6 C 0.7300(4) 1.0425(5) 0.7427(5) 0.0597(14) Uani 1 1 d .
H6 H 0.7829 1.0930 0.7837 0.072 Uiso 1 1 calc R
C7 C 0.6122(4) 1.0586(4) 0.7451(4) 0.0493(12) Uani 1 1 d .
H7 H 0.5845 1.1204 0.7880 0.059 Uiso 1 1 calc R
C8 C 0.5309(4) 0.9832(3) 0.6836(4) 0.0374(10) Uani 1 1 d .
C9 C 0.4088(4) 0.9964(3) 0.6892(4) 0.0405(11) Uani 1 1 d .
H9 H 0.3810 1.0580 0.7324 0.049 Uiso 1 1 calc R
C10 C 0.3288(4) 0.9218(3) 0.6335(4) 0.0397(10) Uani 1 1 d .
C11 C 0.1995(4) 0.9382(4) 0.6396(5) 0.0530(13) Uani 1 1 d .
C12 C 0.1543(4) 1.0186(4) 0.7305(5) 0.0504(12) Uani 1 1 d .
C13 C 0.1853(5) 1.0095(5) 0.8574(5) 0.0636(14) Uani 1 1 d .
H13 H 0.2405 0.9555 0.8868 0.076 Uiso 1 1 calc R
C14 C 0.1347(5) 1.0800(6) 0.9396(6) 0.0817(18) Uani 1 1 d .
H14 H 0.1537 1.0722 1.0250 0.098 Uiso 1 1 calc R
C15 C 0.0564(5) 1.1617(6) 0.8961(7) 0.0814(18) Uani 1 1 d .
H15 H 0.0234 1.2103 0.9521 0.098 Uiso 1 1 calc R
C16 C 0.0263(5) 1.1727(5) 0.7723(8) 0.0831(19) Uani 1 1 d .
H16 H -0.0262 1.2293 0.7436 0.100 Uiso 1 1 calc R
C17 C 0.0738(4) 1.0995(5) 0.6879(6) 0.0652(15) Uani 1 1 d .
H17 H 0.0512 1.1054 0.6031 0.078 Uiso 1 1 calc R
I1 I 0.54250(4) 0.68029(3) 0.44782(3) 0.07476(18) Uani 1 1 d .
O1 O 0.2919(3) 0.7563(3) 0.5039(3) 0.0642(10) Uani 1 1 d .
H1 H 0.3026 0.7537 0.4294 0.096 Uiso 1 1 calc R
O2 O 0.1279(3) 0.8852(3) 0.5695(4) 0.0719(11) Uani 1 1 d .

loop_
_atom_site_aniso_label
_atom_site_aniso_U_11
_atom_site_aniso_U_22
_atom_site_aniso_U_33
_atom_site_aniso_U_23
_atom_site_aniso_U_13
_atom_site_aniso_U_12
C1 0.052(3) 0.037(3) 0.042(2) 0.006(2) -0.003(2) -0.007(2)
C2 0.067(4) 0.035(2) 0.037(2) 0.001(2) 0.007(2) 0.001(2)
C3 0.042(3) 0.042(3) 0.033(2) 0.0067(19) 0.004(2) 0.002(2)
C4 0.054(4) 0.059(3) 0.053(3) 0.003(3) 0.009(3) 0.005(3)
C5 0.037(3) 0.080(4) 0.070(4) 0.008(3) 0.008(3) 0.006(3)
C6 0.045(3) 0.071(4) 0.062(3) -0.003(3) -0.008(3) -0.011(3)
C7 0.042(3) 0.052(3) 0.054(3) -0.002(2) -0.002(2) -0.007(2)
C8 0.036(3) 0.040(2) 0.035(2) 0.0055(19) 0.000(2) -0.005(2)
C9 0.043(3) 0.035(2) 0.044(3) 0.0018(19) -0.001(2) 0.000(2)
C10 0.039(3) 0.037(2) 0.043(2) 0.0099(19) -0.002(2) -0.005(2)
C11 0.044(3) 0.052(3) 0.061(3) 0.012(2) -0.006(3) -0.011(3)
C12 0.028(3) 0.055(3) 0.068(3) 0.010(3) 0.001(2) -0.012(2)
C13 0.047(3) 0.074(4) 0.069(4) 0.011(3) 0.003(3) 0.005(3)
C14 0.060(4) 0.111(5) 0.075(4) 0.000(4) 0.011(3) -0.001(4)
C15 0.050(4) 0.094(5) 0.101(5) -0.019(4) 0.018(4) -0.004(4)
C16 0.044(4) 0.072(4) 0.132(6) -0.006(4) 0.004(4) 0.007(3)
C17 0.043(3) 0.066(4) 0.083(4) 0.015(3) -0.015(3) -0.001(3)
I1 0.0977(3) 0.0607(2) 0.0664(3) -0.02057(19) 0.0099(2) 0.0075(2)
O1 0.078(3) 0.054(2) 0.058(2) -0.0124(18) -0.0087(19) -0.0206(19)
O2 0.045(2) 0.079(3) 0.088(3) -0.008(2) -0.012(2) -0.016(2)

loop_
_atom_type_symbol
_atom_type_description
_atom_type_scat_dispersion_real
_atom_type_scat_dispersion_imag
_atom_type_scat_source
C C 0.0033 0.0016 'International Tables Vol C Tables 4.2.6.8 and 6.1.1.4'
H H 0.0000 0.0000 'International Tables Vol C Tables 4.2.6.8 and 6.1.1.4'
O O 0.0106 0.0060 'International Tables Vol C Tables 4.2.6.8 and 6.1.1.4'
I I -0.4742 1.8119 'International Tables Vol C Tables 4.2.6.8 and 6.1.1.4'

loop_
_geom_angle_atom_site_label_1
_geom_angle_atom_site_label_2
_geom_angle_atom_site_label_3
_geom_angle
O1 C1 C2 120.7(4)
O1 C1 C10 119.9(4)
C2 C1 C10 119.4(4)
C1 C2 C3 122.0(4)
C1 C2 I1 116.7(3)
C3 C2 I1 121.3(3)
C4 C3 C2 124.4(4)
C4 C3 C8 117.4(4)
C2 C3 C8 118.2(4)
C5 C4 C3 121.5(5)
C5 C4 H4 119.3
C3 C4 H4 119.3
C4 C5 C6 121.0(5)
C4 C5 H5 119.5
C6 C5 H5 119.5
C7 C6 C5 119.7(5)
C7 C6 H6 120.2
C5 C6 H6 120.2
C6 C7 C8 121.0(5)
C6 C7 H7 119.5
C8 C7 H7 119.5
C9 C8 C7 121.6(4)
C9 C8 C3 119.0(4)
C7 C8 C3 119.4(4)
C10 C9 C8 122.3(4)
C10 C9 H9 118.9
C8 C9 H9 118.9
C9 C10 C1 119.2(4)
C9 C10 C11 121.3(4)
C1 C10 C11 119.5(4)
O2 C11 C12 118.9(4)
O2 C11 C10 120.7(5)
C12 C11 C10 120.4(4)
C17 C12 C13 119.5(5)
C17 C12 C11 118.7(5)
C13 C12 C11 121.7(5)
C14 C13 C12 120.1(5)
C14 C13 H13 120.0
C12 C13 H13 120.0
C15 C14 C13 120.0(6)
C15 C14 H14 120.0
C13 C14 H14 120.0
C16 C15 C14 120.7(6)
C16 C15 H15 119.7
C14 C15 H15 119.7
C15 C16 C17 120.1(6)
C15 C16 H16 119.9
C17 C16 H16 119.9
C12 C17 C16 119.6(6)
C12 C17 H17 120.2
C16 C17 H17 120.2
C1 O1 H1 109.5

loop_
_geom_bond_atom_site_label_1
_geom_bond_atom_site_label_2
_geom_bond_distance
C1 O1 1.360(5)
C1 C2 1.371(7)
C1 C10 1.427(6)
C2 C3 1.409(6)
C2 I1 2.085(4)
C3 C4 1.405(6)
C3 C8 1.424(6)
C4 C5 1.345(7)
C4 H4 0.9300
C5 C6 1.401(7)
C5 H5 0.9300
C6 C7 1.349(6)
C6 H6 0.9300
C7 C8 1.406(6)
C7 H7 0.9300
C8 C9 1.398(6)
C9 C10 1.366(6)
C9 H9 0.9300
C10 C11 1.485(6)
C11 O2 1.232(5)
C11 C12 1.480(7)
C12 C17 1.372(7)
C12 C13 1.385(7)
C13 C14 1.371(8)
C13 H13 0.9300
C14 C15 1.366(8)
C14 H14 0.9300
C15 C16 1.353(9)
C15 H15 0.9300
C16 C17 1.389(8)
C16 H16 0.9300
C17 H17 0.9300
O1 H1 0.8200

loop_
_geom_torsion_atom_site_label_1
_geom_torsion_atom_site_label_2
_geom_torsion_atom_site_label_3
_geom_torsion_atom_site_label_4
_geom_torsion
O1 C1 C2 C3 -179.2(4)
C10 C1 C2 C3 -0.7(6)
O1 C1 C2 I1 2.6(5)
C10 C1 C2 I1 -179.0(3)
C1 C2 C3 C4 178.0(4)
I1 C2 C3 C4 -3.8(6)
C1 C2 C3 C8 -1.8(6)
I1 C2 C3 C8 176.3(3)
C2 C3 C4 C5 -179.5(4)
C8 C3 C4 C5 0.4(7)
C3 C4 C5 C6 -0.9(8)
C4 C5 C6 C7 0.7(8)
C5 C6 C7 C8 -0.1(7)
C6 C7 C8 C9 177.5(4)
C6 C7 C8 C3 -0.4(7)
C4 C3 C8 C9 -177.7(4)
C2 C3 C8 C9 2.1(6)
C4 C3 C8 C7 0.3(6)
C2 C3 C8 C7 -179.9(4)
C7 C8 C9 C10 -177.8(4)
C3 C8 C9 C10 0.2(6)
C8 C9 C10 C1 -2.8(6)
C8 C9 C10 C11 -179.4(4)
O1 C1 C10 C9 -178.5(4)
C2 C1 C10 C9 3.0(6)
O1 C1 C10 C11 -1.8(6)
C2 C1 C10 C11 179.7(4)
C9 C10 C11 O2 165.2(4)
C1 C10 C11 O2 -11.4(7)
C9 C10 C11 C12 -14.9(6)
C1 C10 C11 C12 168.5(4)
O2 C11 C12 C17 -52.2(6)
C10 C11 C12 C17 127.8(5)
O2 C11 C12 C13 123.6(5)
C10 C11 C12 C13 -56.3(6)
C17 C12 C13 C14 0.8(8)
C11 C12 C13 C14 -175.0(5)
C12 C13 C14 C15 -2.1(9)
C13 C14 C15 C16 1.2(9)
C14 C15 C16 C17 0.9(9)
C13 C12 C17 C16 1.2(7)
C11 C12 C17 C16 177.2(5)
C15 C16 C17 C12 -2.1(9)
